data_4132856
loop_
_publ_author_name
'Yu, Xin'
'Pang, Maofu'
'Zhang, Shengnan'
'Hu, Xinlong'
'Tung, Chen-Ho'
'Wang, Wenguang'

_publ_section_title
;
 Terminal Thiolate-Dominated H/D Exchanges and H<sub>2</sub> Release:
 Diiron Thiol-Hydride.
;
_journal_issue 36
_journal_name_full 'Journal of the American Chemical Society'
_journal_page_first 11454
_journal_page_last 11463
_journal_paper_doi 10.1021/jacs.8b06996
_journal_volume 140
_journal_year 2018
_chemical_formula_moiety 'C54 H60 Fe2 O2 P3 S3, 2(C H2 Cl2), B F4'
_chemical_formula_sum 'C56 H64 B Cl4 F4 Fe2 O2 P3 S3'
_chemical_formula_weight 1298.47
_space_group_crystal_system triclinic
_space_group_IT_number 2
_space_group_name_Hall '-P 1'
_space_group_name_H-M_alt 'P -1'
_atom_sites_solution_hydrogens mixed
_atom_sites_solution_primary dual
_audit_creation_date 2018-06-30
_audit_creation_method
;
Olex2 1.2
(compiled 2018.05.29 svn.r3508 for OlexSys, GUI svn.r5506)
;
_cell_angle_alpha 97.274(3)
_cell_angle_beta 107.312(3)
_cell_angle_gamma 109.106(4)
_cell_formula_units_Z 2
_cell_length_a 12.9031(5)
_cell_length_b 14.8618(6)
_cell_length_c 17.6715(7)
_cell_measurement_reflns_used 11691
_cell_measurement_temperature 172.9(5)
_cell_measurement_theta_max 30.4800
_cell_measurement_theta_min 3.4770
_cell_volume 2961.3(2)
_computing_cell_refinement 'CrysAlisPro 1.171.39.46 (Rigaku OD, 2018)'
_computing_data_collection 'CrysAlisPro 1.171.39.46 (Rigaku OD, 2018)'
_computing_data_reduction 'CrysAlisPro 1.171.39.46 (Rigaku OD, 2018)'
_computing_molecular_graphics 'Olex2 (Dolomanov et al., 2009)'
_computing_publication_material 'Olex2 (Dolomanov et al., 2009)'
_computing_structure_refinement 'ShelXL (Sheldrick, 2015)'
_computing_structure_solution 'ShelXT (Sheldrick, 2015)'
_diffrn_ambient_environment N~2~
_diffrn_ambient_temperature 172.9(5)
_diffrn_detector 'CCD plate'
_diffrn_detector_type HyPix
_diffrn_measured_fraction_theta_full 0.994
_diffrn_measured_fraction_theta_max 0.992
_diffrn_measurement_details
;
List of Runs (angles in degrees, time in seconds):

  # Type    Start    End  Width  t~exp~   \w     \q     \k     \f   Frames
--------------------------------------------------------------------------
  1  \w    -56.00 -21.00   1.00    8.00    --   -4.48 -83.00   4.00   35
  2  \w    -24.00  66.00   1.00    8.00    --   -4.48  83.00 125.00   90
  3  \w    -26.00  28.00   1.00    8.00    --   -4.48 -99.00-150.00   54
  4  \w    -26.00  25.00   1.00    8.00    --   -4.48 -99.00 -30.00   51
  5  \w    -26.00   6.00   1.00    8.00    --   -4.48 -99.00  90.00   32
  6  \w    -18.00  68.00   1.00    8.00    --   -4.48  57.00  30.00   86
  7  \w    -12.00  20.00   1.00    8.00    --   -4.48 -83.00   4.00   32
;
_diffrn_measurement_device 'four-circle diffractometer'
_diffrn_measurement_device_type 'XtaLAB Synergy, Dualflex, HyPix'
_diffrn_measurement_method '\w scans'
_diffrn_orient_matrix_type 'CrysAlisPro convention (1999,Acta A55,543-557)'
_diffrn_orient_matrix_UB_11 0.0201316000
_diffrn_orient_matrix_UB_12 -0.0351430000
_diffrn_orient_matrix_UB_13 0.0160421000
_diffrn_orient_matrix_UB_21 -0.0155921000
_diffrn_orient_matrix_UB_22 0.0100565000
_diffrn_orient_matrix_UB_23 0.0344561000
_diffrn_orient_matrix_UB_31 -0.0569690000
_diffrn_orient_matrix_UB_32 -0.0371837000
_diffrn_orient_matrix_UB_33 -0.0209565000
_diffrn_radiation_monochromator mirror
_diffrn_radiation_probe x-ray
_diffrn_radiation_type MoK\a
_diffrn_radiation_wavelength 0.71073
_diffrn_reflns_av_R_equivalents 0.0728
_diffrn_reflns_av_unetI/netI 0.0787
_diffrn_reflns_Laue_measured_fraction_full 0.994
_diffrn_reflns_Laue_measured_fraction_max 0.992
_diffrn_reflns_limit_h_max 16
_diffrn_reflns_limit_h_min -16
_diffrn_reflns_limit_k_max 18
_diffrn_reflns_limit_k_min -18
_diffrn_reflns_limit_l_max 22
_diffrn_reflns_limit_l_min -22
_diffrn_reflns_number 33415
_diffrn_reflns_point_group_measured_fraction_full 0.994
_diffrn_reflns_point_group_measured_fraction_max 0.992
_diffrn_reflns_theta_full 25.242
_diffrn_reflns_theta_max 26.372
_diffrn_reflns_theta_min 3.314
_diffrn_source 'micro-focus sealed X-ray tube'
_diffrn_source_type 'PhotonJet (Mo) X-ray Source'
_exptl_absorpt_coefficient_mu 0.910
_exptl_absorpt_correction_T_max 1.00000
_exptl_absorpt_correction_T_min 0.09135
_exptl_absorpt_correction_type multi-scan
_exptl_absorpt_process_details
;
CrysAlisPro 1.171.39.46 (Rigaku Oxford Diffraction, 2018)
Empirical absorption correction using spherical harmonics,
 implemented in SCALE3 ABSPACK scaling algorithm.
;
_exptl_crystal_density_diffrn 1.456
_exptl_crystal_description BLOCK
_exptl_crystal_F_000 1340
_refine_diff_density_max 0.938
_refine_diff_density_min -0.794
_refine_diff_density_rms 0.087
_refine_ls_extinction_method none
_refine_ls_goodness_of_fit_ref 1.090
_refine_ls_hydrogen_treatment mixed
_refine_ls_matrix_type full
_refine_ls_number_parameters 681
_refine_ls_number_reflns 12012
_refine_ls_number_restraints 0
_refine_ls_restrained_S_all 1.090
_refine_ls_R_factor_all 0.0715
_refine_ls_R_factor_gt 0.0519
_refine_ls_shift/su_max 0.000
_refine_ls_shift/su_mean 0.000
_refine_ls_structure_factor_coef Fsqd
_refine_ls_weighting_details 'w=1/[\s^2^(Fo^2^)+(0.0677P)^2^+0.3060P] where P=(Fo^2^+2Fc^2^)/3'
_refine_ls_weighting_scheme calc
_refine_ls_wR_factor_gt 0.1328
_refine_ls_wR_factor_ref 0.1414
_reflns_Friedel_coverage 0.000
_reflns_number_gt 9154
_reflns_number_total 12012
_reflns_threshold_expression 'I > 2\s(I)'
_cod_data_source_file ja8b06996_si_002.cif
_cod_data_source_block 1852519
_cod_database_code 4132856
_shelx_shelxl_version_number 2014/7
_chemical_oxdiff_formula FePSCO
_shelx_space_group_comment
;
The symmetry employed for this shelxl refinement is uniquely defined
by the following loop, which should always be used as a source of
symmetry information in preference to the above space-group names.
They are only intended as comments.
;
_reflns_odcompleteness_completeness 99.16
_reflns_odcompleteness_iscentric 1
_reflns_odcompleteness_theta 26.32
_olex2_refinement_description
;
1. Fixed Uiso
 At 1.2 times of:
  All C(H) groups, All C(H,H) groups
 At 1.5 times of:
  All C(H,H,H) groups
2.a Ternary CH refined with riding coordinates:
 C47(H47), C41(H41)
2.b Secondary CH2 refined with riding coordinates:
 C43(H43A,H43B), C49(H49A,H49B), C42(H42A,H42B), C50(H50A,H50B), C33(H33A,
 H33B), C32(H32A,H32B), C45(H45A,H45B), C46(H46A,H46B), C34(H34A,H34B),
 C52(H52A,H52B), C51(H51A,H51B), C44(H44A,H44B), C48(H48A,H48B), C55(H55A,H55B),
  C56(H56A,H56B)
2.c Aromatic/amide H refined with riding coordinates:
 C36(H36), C20(H20), C23(H23), C22(H22), C10(H10), C8(H8), C27(H27), C21(H21),
 C5(H5), C11(H11), C17(H17), C9(H9), C6(H6), C3(H3), C26(H26), C12(H12),
 C29(H29), C39(H39), C14(H14), C16(H16), C37(H37), C15(H15), C38(H38), C28(H28),
  C4(H4), C18(H18), C24(H24), C30(H30)
2.d Idealised Me refined as rotating group:
 C54(H54A,H54B,H54C)
;
_olex2_submission_special_instructions 'No special instructions were received'
_oxdiff_exptl_absorpt_empirical_details
;
Empirical correction (ABSPACK) includes:
- Absorption correction using spherical harmonics
- Frame scaling
;
_oxdiff_exptl_absorpt_empirical_full_max 4.163
_oxdiff_exptl_absorpt_empirical_full_min 0.264

loop_
_space_group_symop_operation_xyz
'x, y, z'
'-x, -y, -z'

loop_
_atom_site_label
_atom_site_type_symbol
_atom_site_fract_x
_atom_site_fract_y
_atom_site_fract_z
_atom_site_U_iso_or_equiv
_atom_site_adp_type
_atom_site_occupancy
_atom_site_site_symmetry_order
_atom_site_calc_flag
_atom_site_refinement_flags_posn
Fe2 Fe 0.16447(3) 0.28398(3) 0.24188(2) 0.01898(12) Uani 1 1 d .
H H 0.270(3) 0.245(2) 0.2500(19) 0.023(8) Uiso 1 1 d .
Fe1 Fe 0.25266(3) 0.16534(3) 0.30963(2) 0.01931(12) Uani 1 1 d .
S2 S 0.24299(6) 0.29868(6) 0.38016(4) 0.02120(17) Uani 1 1 d .
S1 S 0.06041(6) 0.12829(6) 0.23875(5) 0.02390(18) Uani 1 1 d .
S3 S 0.30303(6) 0.42998(6) 0.25043(5) 0.02345(18) Uani 1 1 d .
P2 P 0.44480(6) 0.21800(6) 0.37419(5) 0.02064(17) Uani 1 1 d .
P1 P 0.27055(7) 0.05493(6) 0.22334(5) 0.02233(18) Uani 1 1 d .
P3 P 0.04435(6) 0.36600(6) 0.22693(5) 0.02100(17) Uani 1 1 d .
O2 O 0.1038(2) 0.2238(2) 0.06575(14) 0.0387(6) Uani 1 1 d .
O1 O 0.2016(2) 0.0282(2) 0.40951(17) 0.0462(7) Uani 1 1 d .
C2 C 0.5000(3) 0.1326(2) 0.33312(19) 0.0247(7) Uani 1 1 d .
C43 C -0.0221(3) 0.5592(3) 0.3854(2) 0.0461(10) Uani 1 1 d .
H43A H -0.0685 0.5991 0.3740 0.055 Uiso 1 1 calc R
H43B H -0.0581 0.5110 0.4117 0.055 Uiso 1 1 calc R
C19 C 0.1764(3) -0.0704(2) 0.2145(2) 0.0283(7) Uani 1 1 d .
C1 C 0.4210(3) 0.0582(2) 0.26218(18) 0.0240(6) Uani 1 1 d .
C36 C 0.0395(3) 0.5072(3) 0.13004(19) 0.0292(7) Uani 1 1 d .
H36 H -0.0409 0.4871 0.1188 0.035 Uiso 1 1 calc R
C20 C 0.0543(3) -0.1021(3) 0.1767(2) 0.0386(9) Uani 1 1 d .
H20 H 0.0228 -0.0621 0.1494 0.046 Uiso 1 1 calc R
C23 C 0.1436(4) -0.2226(3) 0.2571(3) 0.0481(10) Uani 1 1 d .
H23 H 0.1734 -0.2635 0.2843 0.058 Uiso 1 1 calc R
C25 C 0.2564(3) 0.0684(3) 0.11982(19) 0.0276(7) Uani 1 1 d .
C49 C -0.2670(3) 0.2090(3) 0.0246(2) 0.0469(10) Uani 1 1 d .
H49A H -0.2894 0.2639 0.0147 0.056 Uiso 1 1 calc R
H49B H -0.2796 0.1693 -0.0278 0.056 Uiso 1 1 calc R
C42 C -0.0234(3) 0.5063(3) 0.3050(2) 0.0351(8) Uani 1 1 d .
H42A H 0.0072 0.5542 0.2765 0.042 Uiso 1 1 calc R
H42B H -0.1037 0.4641 0.2703 0.042 Uiso 1 1 calc R
C22 C 0.0251(4) -0.2515(3) 0.2191(3) 0.0494(10) Uani 1 1 d .
H22 H -0.0256 -0.3122 0.2201 0.059 Uiso 1 1 calc R
C35 C 0.1024(3) 0.4597(2) 0.17627(18) 0.0237(6) Uani 1 1 d .
C13 C 0.4897(3) 0.2189(2) 0.48284(18) 0.0236(6) Uani 1 1 d .
C47 C -0.1151(2) 0.3066(2) 0.16286(19) 0.0252(7) Uani 1 1 d .
H47 H -0.1421 0.3602 0.1539 0.030 Uiso 1 1 calc R
C10 C 0.6708(3) 0.5169(3) 0.3469(3) 0.0433(10) Uani 1 1 d .
H10 H 0.7153 0.5768 0.3405 0.052 Uiso 1 1 calc R
C8 C 0.5337(3) 0.4244(3) 0.4014(2) 0.0285(7) Uani 1 1 d .
H8 H 0.4844 0.4227 0.4309 0.034 Uiso 1 1 calc R
C31 C 0.2246(3) 0.0836(3) 0.3715(2) 0.0279(7) Uani 1 1 d .
C54 C 0.3875(3) 0.4122(3) 0.1884(2) 0.0328(8) Uani 1 1 d .
H54A H 0.4321 0.3750 0.2109 0.049 Uiso 1 1 calc GR
H54B H 0.4402 0.4750 0.1880 0.049 Uiso 1 1 calc GR
H54C H 0.3351 0.3772 0.1335 0.049 Uiso 1 1 calc GR
C27 C 0.1650(4) 0.0208(3) -0.0266(2) 0.0533(12) Uani 1 1 d .
H27 H 0.1052 -0.0228 -0.0739 0.064 Uiso 1 1 calc R
C50 C -0.3444(3) 0.1473(3) 0.0645(3) 0.0472(10) Uani 1 1 d .
H50A H -0.4265 0.1271 0.0305 0.057 Uiso 1 1 calc R
H50B H -0.3282 0.0885 0.0691 0.057 Uiso 1 1 calc R
C21 C -0.0196(3) -0.1911(3) 0.1793(3) 0.0475(10) Uani 1 1 d .
H21 H -0.1005 -0.2109 0.1539 0.057 Uiso 1 1 calc R
C33 C 0.0094(3) 0.2018(3) 0.3743(2) 0.0326(8) Uani 1 1 d .
H33A H -0.0370 0.1828 0.4081 0.039 Uiso 1 1 calc R
H33B H -0.0174 0.2461 0.3456 0.039 Uiso 1 1 calc R
C41 C 0.0514(3) 0.4443(2) 0.32103(19) 0.0243(7) Uani 1 1 d .
H41 H 0.0207 0.3998 0.3526 0.029 Uiso 1 1 calc R
C32 C -0.0156(3) 0.1111(3) 0.3119(2) 0.0325(8) Uani 1 1 d .
H32A H -0.0996 0.0816 0.2811 0.039 Uiso 1 1 calc R
H32B H 0.0050 0.0645 0.3408 0.039 Uiso 1 1 calc R
C53 C 0.1259(3) 0.2486(2) 0.1342(2) 0.0261(7) Uani 1 1 d .
C5 C 0.5741(3) 0.0018(3) 0.2582(2) 0.0352(8) Uani 1 1 d .
H5 H 0.5997 -0.0410 0.2331 0.042 Uiso 1 1 calc R
C45 C 0.1798(3) 0.5666(3) 0.4569(2) 0.0388(9) Uani 1 1 d .
H45A H 0.1537 0.5189 0.4869 0.047 Uiso 1 1 calc R
H45B H 0.2600 0.6108 0.4899 0.047 Uiso 1 1 calc R
C46 C 0.1774(3) 0.5130(3) 0.3761(2) 0.0310(7) Uani 1 1 d .
H46A H 0.2262 0.4750 0.3872 0.037 Uiso 1 1 calc R
H46B H 0.2096 0.5607 0.3480 0.037 Uiso 1 1 calc R
C11 C 0.6744(3) 0.4311(3) 0.3106(2) 0.0407(9) Uani 1 1 d .
H11 H 0.7208 0.4333 0.2789 0.049 Uiso 1 1 calc R
C34 C 0.1364(3) 0.2577(3) 0.4299(2) 0.0306(7) Uani 1 1 d .
H34A H 0.1600 0.2162 0.4640 0.037 Uiso 1 1 calc R
H34B H 0.1411 0.3150 0.4659 0.037 Uiso 1 1 calc R
C17 C 0.4967(4) 0.1243(3) 0.5844(2) 0.0425(9) Uani 1 1 d .
H17 H 0.4887 0.0642 0.5974 0.051 Uiso 1 1 calc R
C52 C -0.1911(3) 0.2444(3) 0.2035(2) 0.0328(8) Uani 1 1 d .
H52A H -0.1787 0.2839 0.2559 0.039 Uiso 1 1 calc R
H52B H -0.1682 0.1897 0.2132 0.039 Uiso 1 1 calc R
C9 C 0.6006(3) 0.5132(3) 0.3928(2) 0.0364(8) Uani 1 1 d .
H9 H 0.5984 0.5710 0.4181 0.044 Uiso 1 1 calc R
C6 C 0.4594(3) -0.0058(3) 0.2244(2) 0.0311(7) Uani 1 1 d .
H6 H 0.4079 -0.0536 0.1766 0.037 Uiso 1 1 calc R
C51 C -0.3220(3) 0.2052(3) 0.1490(2) 0.0411(9) Uani 1 1 d .
H51A H -0.3685 0.1632 0.1746 0.049 Uiso 1 1 calc R
H51B H -0.3466 0.2599 0.1438 0.049 Uiso 1 1 calc R
C3 C 0.6160(3) 0.1383(3) 0.3666(2) 0.0333(8) Uani 1 1 d .
H3 H 0.6688 0.1863 0.4140 0.040 Uiso 1 1 calc R
C26 C 0.1676(4) 0.0023(3) 0.0498(2) 0.0410(9) Uani 1 1 d .
H26 H 0.1110 -0.0532 0.0533 0.049 Uiso 1 1 calc R
C12 C 0.6101(3) 0.3417(3) 0.3206(2) 0.0316(7) Uani 1 1 d .
H12 H 0.6147 0.2845 0.2963 0.038 Uiso 1 1 calc R
C44 C 0.1021(3) 0.6245(3) 0.4433(2) 0.0420(9) Uani 1 1 d .
H44A H 0.1346 0.6783 0.4204 0.050 Uiso 1 1 calc R
H44B H 0.1000 0.6522 0.4953 0.050 Uiso 1 1 calc R
C29 C 0.3370(4) 0.1678(3) 0.0368(2) 0.0465(10) Uani 1 1 d .
H29 H 0.3936 0.2229 0.0326 0.056 Uiso 1 1 calc R
C39 C 0.2795(3) 0.5697(3) 0.1642(2) 0.0308(7) Uani 1 1 d .
H39 H 0.3602 0.5914 0.1765 0.037 Uiso 1 1 calc R
C7 C 0.5386(2) 0.3366(2) 0.36680(19) 0.0246(7) Uani 1 1 d .
C14 C 0.5214(3) 0.3013(3) 0.5450(2) 0.0335(8) Uani 1 1 d .
H14 H 0.5311 0.3619 0.5327 0.040 Uiso 1 1 calc R
C16 C 0.5261(3) 0.2056(3) 0.6445(2) 0.0395(9) Uani 1 1 d .
H16 H 0.5376 0.2012 0.6982 0.047 Uiso 1 1 calc R
C37 C 0.0950(3) 0.5834(3) 0.1009(2) 0.0361(8) Uani 1 1 d .
H37 H 0.0514 0.6129 0.0689 0.043 Uiso 1 1 calc R
C15 C 0.5386(3) 0.2946(3) 0.6247(2) 0.0411(9) Uani 1 1 d .
H15 H 0.5588 0.3503 0.6652 0.049 Uiso 1 1 calc R
C38 C 0.2146(3) 0.6160(3) 0.1190(2) 0.0366(8) Uani 1 1 d .
H38 H 0.2521 0.6691 0.1009 0.044 Uiso 1 1 calc R
C28 C 0.2476(4) 0.1009(4) -0.0329(2) 0.0540(12) Uani 1 1 d .
H28 H 0.2445 0.1110 -0.0843 0.065 Uiso 1 1 calc R
C4 C 0.6513(3) 0.0731(3) 0.3294(2) 0.0348(8) Uani 1 1 d .
H4 H 0.7279 0.0768 0.3522 0.042 Uiso 1 1 calc R
C18 C 0.4788(3) 0.1306(3) 0.5040(2) 0.0382(8) Uani 1 1 d .
H18 H 0.4592 0.0746 0.4639 0.046 Uiso 1 1 calc R
C48 C -0.1367(3) 0.2479(3) 0.0783(2) 0.0354(8) Uani 1 1 d .
H48A H -0.1121 0.1933 0.0838 0.042 Uiso 1 1 calc R
H48B H -0.0903 0.2896 0.0525 0.042 Uiso 1 1 calc R
C40 C 0.2228(3) 0.4912(2) 0.19067(18) 0.0238(6) Uani 1 1 d .
C24 C 0.2203(3) -0.1320(3) 0.2556(2) 0.0348(8) Uani 1 1 d .
H24 H 0.3010 -0.1126 0.2820 0.042 Uiso 1 1 calc R
C30 C 0.3403(3) 0.1509(3) 0.1129(2) 0.0377(8) Uani 1 1 d .
H30 H 0.3995 0.1955 0.1600 0.045 Uiso 1 1 calc R
Cl2 Cl 0.0498(2) 0.20257(17) 0.60083(12) 0.1191(7) Uani 1 1 d .
Cl1 Cl 0.1694(2) 0.07396(18) 0.58608(13) 0.1270(8) Uani 1 1 d .
C55 C 0.1501(7) 0.1593(5) 0.6522(4) 0.106(2) Uani 1 1 d .
H55A H 0.1238 0.1286 0.6921 0.127 Uiso 1 1 calc R
H55B H 0.2248 0.2138 0.6816 0.127 Uiso 1 1 calc R
Cl3 Cl 0.20775(12) 0.40997(13) -0.02821(9) 0.0878(5) Uani 1 1 d .
Cl4 Cl 0.3222(3) 0.5248(2) -0.12006(16) 0.1690(12) Uani 1 1 d .
C56 C 0.3402(5) 0.4743(5) -0.0367(3) 0.0768(16) Uani 1 1 d .
H56A H 0.3890 0.5264 0.0127 0.092 Uiso 1 1 calc R
H56B H 0.3806 0.4305 -0.0417 0.092 Uiso 1 1 calc R
F2 F 0.4860(4) 0.7688(3) 0.1538(3) 0.1099(12) Uani 1 1 d .
F4 F 0.5384(5) 0.6812(4) 0.0775(3) 0.155(2) Uani 1 1 d .
F3 F 0.6748(3) 0.8092(4) 0.1779(3) 0.150(2) Uani 1 1 d .
F1 F 0.5731(3) 0.6737(3) 0.2081(3) 0.1064(13) Uani 1 1 d .
B1 B 0.5730(5) 0.7328(5) 0.1545(4) 0.0648(15) Uani 1 1 d .

loop_
_atom_site_aniso_label
_atom_site_aniso_U_11
_atom_site_aniso_U_22
_atom_site_aniso_U_33
_atom_site_aniso_U_23
_atom_site_aniso_U_13
_atom_site_aniso_U_12
Fe2 0.0187(2) 0.0197(2) 0.0184(2) 0.00498(17) 0.00510(16) 0.00842(17)
Fe1 0.0199(2) 0.0187(2) 0.0182(2) 0.00430(17) 0.00440(16) 0.00828(17)
S2 0.0221(4) 0.0231(4) 0.0194(4) 0.0049(3) 0.0068(3) 0.0107(3)
S1 0.0204(4) 0.0213(4) 0.0245(4) 0.0051(3) 0.0034(3) 0.0057(3)
S3 0.0216(4) 0.0245(4) 0.0234(4) 0.0080(3) 0.0069(3) 0.0082(3)
P2 0.0209(4) 0.0207(4) 0.0180(4) 0.0021(3) 0.0028(3) 0.0100(3)
P1 0.0236(4) 0.0200(4) 0.0193(4) 0.0018(3) 0.0031(3) 0.0088(3)
P3 0.0195(4) 0.0221(4) 0.0202(4) 0.0054(3) 0.0048(3) 0.0086(3)
O2 0.0399(14) 0.0529(17) 0.0227(13) 0.0058(11) 0.0093(10) 0.0204(12)
O1 0.0585(17) 0.0437(17) 0.0442(16) 0.0252(14) 0.0231(13) 0.0202(14)
C2 0.0246(15) 0.0253(18) 0.0243(16) 0.0054(13) 0.0055(12) 0.0131(13)
C43 0.0331(19) 0.053(3) 0.048(2) -0.0088(19) 0.0115(17) 0.0229(18)
C19 0.0342(17) 0.0229(18) 0.0261(17) 0.0010(14) 0.0095(13) 0.0120(14)
C1 0.0282(16) 0.0225(17) 0.0214(15) 0.0032(13) 0.0066(12) 0.0128(13)
C36 0.0324(17) 0.032(2) 0.0270(17) 0.0075(15) 0.0095(13) 0.0174(15)
C20 0.0325(18) 0.0222(19) 0.050(2) 0.0011(16) 0.0039(16) 0.0095(15)
C23 0.063(3) 0.032(2) 0.052(2) 0.020(2) 0.019(2) 0.019(2)
C25 0.0353(17) 0.0272(19) 0.0205(16) 0.0026(13) 0.0057(13) 0.0172(14)
C49 0.0322(19) 0.061(3) 0.031(2) -0.0024(18) -0.0008(15) 0.0128(18)
C42 0.0260(17) 0.041(2) 0.0342(19) 0.0001(16) 0.0038(14) 0.0170(15)
C22 0.053(2) 0.026(2) 0.066(3) 0.010(2) 0.026(2) 0.0079(18)
C35 0.0286(16) 0.0227(17) 0.0201(15) 0.0037(13) 0.0077(12) 0.0120(13)
C13 0.0221(14) 0.0231(17) 0.0214(15) 0.0037(13) 0.0010(11) 0.0105(12)
C47 0.0187(14) 0.0252(18) 0.0273(16) 0.0062(14) 0.0028(12) 0.0082(12)
C10 0.0296(18) 0.037(2) 0.057(3) 0.019(2) 0.0119(17) 0.0055(16)
C8 0.0259(16) 0.0300(19) 0.0273(17) 0.0068(14) 0.0062(13) 0.0113(14)
C31 0.0282(16) 0.0293(19) 0.0268(17) 0.0080(15) 0.0074(13) 0.0138(14)
C54 0.0265(16) 0.040(2) 0.040(2) 0.0166(17) 0.0168(14) 0.0161(15)
C27 0.079(3) 0.049(3) 0.0208(19) 0.0008(18) -0.0036(19) 0.033(2)
C50 0.0261(18) 0.042(2) 0.051(2) -0.0014(19) -0.0004(16) 0.0039(16)
C21 0.034(2) 0.030(2) 0.064(3) 0.000(2) 0.0110(18) 0.0057(16)
C33 0.0324(17) 0.039(2) 0.0365(19) 0.0166(16) 0.0196(14) 0.0163(15)
C41 0.0237(15) 0.0233(17) 0.0243(16) 0.0051(13) 0.0084(12) 0.0076(13)
C32 0.0267(16) 0.032(2) 0.041(2) 0.0182(16) 0.0149(14) 0.0091(14)
C53 0.0198(15) 0.0284(19) 0.0290(19) 0.0079(14) 0.0051(12) 0.0108(13)
C5 0.041(2) 0.033(2) 0.042(2) 0.0098(17) 0.0205(16) 0.0225(17)
C45 0.0363(19) 0.043(2) 0.0277(18) -0.0044(16) 0.0035(14) 0.0163(17)
C46 0.0237(16) 0.036(2) 0.0292(18) -0.0001(15) 0.0032(13) 0.0155(14)
C11 0.0279(18) 0.051(3) 0.046(2) 0.0178(19) 0.0177(16) 0.0125(17)
C34 0.0330(17) 0.039(2) 0.0276(17) 0.0139(15) 0.0150(14) 0.0171(15)
C17 0.062(2) 0.038(2) 0.034(2) 0.0160(18) 0.0152(17) 0.0275(19)
C52 0.0203(15) 0.039(2) 0.0351(19) 0.0124(16) 0.0061(13) 0.0082(14)
C9 0.0325(18) 0.0245(19) 0.045(2) 0.0072(16) 0.0067(15) 0.0099(15)
C6 0.0393(19) 0.0249(19) 0.0282(17) 0.0009(14) 0.0117(14) 0.0140(15)
C51 0.0238(17) 0.043(2) 0.050(2) 0.0180(19) 0.0080(15) 0.0066(15)
C3 0.0284(17) 0.036(2) 0.0316(18) 0.0030(15) 0.0036(13) 0.0154(15)
C26 0.054(2) 0.032(2) 0.0264(18) 0.0030(16) 0.0003(16) 0.0177(17)
C12 0.0275(17) 0.035(2) 0.0308(18) 0.0059(15) 0.0093(13) 0.0124(15)
C44 0.039(2) 0.044(2) 0.035(2) -0.0098(17) 0.0085(16) 0.0178(17)
C29 0.056(2) 0.059(3) 0.043(2) 0.025(2) 0.0277(19) 0.031(2)
C39 0.0332(17) 0.030(2) 0.0298(18) 0.0108(15) 0.0124(14) 0.0105(15)
C7 0.0180(14) 0.0284(18) 0.0243(16) 0.0067(13) 0.0021(11) 0.0101(13)
C14 0.046(2) 0.0262(19) 0.0271(17) 0.0068(15) 0.0101(15) 0.0154(16)
C16 0.051(2) 0.044(2) 0.0230(18) 0.0117(16) 0.0090(15) 0.0215(18)
C37 0.045(2) 0.036(2) 0.036(2) 0.0195(17) 0.0131(15) 0.0229(17)
C15 0.062(2) 0.033(2) 0.0253(18) 0.0030(16) 0.0123(17) 0.0185(18)
C38 0.047(2) 0.033(2) 0.038(2) 0.0202(17) 0.0195(16) 0.0165(17)
C28 0.085(3) 0.076(3) 0.027(2) 0.020(2) 0.024(2) 0.057(3)
C4 0.0274(17) 0.036(2) 0.046(2) 0.0105(17) 0.0117(15) 0.0204(15)
C18 0.056(2) 0.030(2) 0.0306(19) 0.0069(16) 0.0112(16) 0.0239(18)
C48 0.0264(17) 0.038(2) 0.0311(19) 0.0010(16) 0.0033(14) 0.0087(15)
C40 0.0304(16) 0.0218(17) 0.0191(15) 0.0048(13) 0.0075(12) 0.0115(13)
C24 0.0367(18) 0.0251(19) 0.039(2) 0.0072(16) 0.0101(15) 0.0109(15)
C30 0.040(2) 0.047(2) 0.0291(19) 0.0106(17) 0.0126(15) 0.0196(17)
Cl2 0.189(2) 0.1460(18) 0.1139(14) 0.0663(13) 0.1036(15) 0.1207(17)
Cl1 0.200(2) 0.153(2) 0.1334(17) 0.0857(16) 0.1122(17) 0.1332(19)
C55 0.159(7) 0.089(5) 0.062(4) 0.018(4) 0.028(4) 0.048(5)
Cl3 0.0647(8) 0.1051(13) 0.0617(8) -0.0062(8) 0.0070(6) 0.0178(8)
Cl4 0.271(3) 0.198(3) 0.1363(19) 0.124(2) 0.109(2) 0.149(3)
C56 0.070(3) 0.090(4) 0.074(4) 0.034(3) 0.014(3) 0.041(3)
F2 0.118(3) 0.094(3) 0.130(3) 0.035(3) 0.054(3) 0.044(2)
F4 0.221(6) 0.119(4) 0.102(3) -0.021(3) 0.058(3) 0.056(4)
F3 0.073(2) 0.191(5) 0.129(3) 0.089(4) 0.020(2) -0.021(3)
F1 0.086(2) 0.104(3) 0.152(4) 0.073(3) 0.060(2) 0.035(2)
B1 0.060(3) 0.059(4) 0.067(4) 0.012(3) 0.033(3) 0.004(3)

loop_
_atom_type_symbol
_atom_type_description
_atom_type_scat_dispersion_real
_atom_type_scat_dispersion_imag
_atom_type_scat_source
C C 0.0033 0.0016 'International Tables Vol C Tables 4.2.6.8 and 6.1.1.4'
H H 0.0000 0.0000 'International Tables Vol C Tables 4.2.6.8 and 6.1.1.4'
B B 0.0013 0.0007 'International Tables Vol C Tables 4.2.6.8 and 6.1.1.4'
Cl Cl 0.1484 0.1585 'International Tables Vol C Tables 4.2.6.8 and 6.1.1.4'
F F 0.0171 0.0103 'International Tables Vol C Tables 4.2.6.8 and 6.1.1.4'
Fe Fe 0.3463 0.8444 'International Tables Vol C Tables 4.2.6.8 and 6.1.1.4'
O O 0.0106 0.0060 'International Tables Vol C Tables 4.2.6.8 and 6.1.1.4'
P P 0.1023 0.0942 'International Tables Vol C Tables 4.2.6.8 and 6.1.1.4'
S S 0.1246 0.1234 'International Tables Vol C Tables 4.2.6.8 and 6.1.1.4'

loop_
_geom_angle_atom_site_label_1
_geom_angle_atom_site_label_2
_geom_angle_atom_site_label_3
_geom_angle
Fe1 Fe2 H 38.5(11)
S2 Fe2 H 77.0(11)
S2 Fe2 Fe1 54.29(2)
S1 Fe2 H 83.8(11)
S1 Fe2 Fe1 54.66(2)
S1 Fe2 S2 83.63(3)
S1 Fe2 S3 167.35(3)
S3 Fe2 H 83.7(11)
S3 Fe2 Fe1 113.49(3)
S3 Fe2 S2 92.35(3)
P3 Fe2 H 168.0(11)
P3 Fe2 Fe1 151.72(3)
P3 Fe2 S2 105.81(3)
P3 Fe2 S1 108.06(3)
P3 Fe2 S3 84.58(3)
C53 Fe2 H 86.9(11)
C53 Fe2 Fe1 109.21(10)
C53 Fe2 S2 162.99(10)
C53 Fe2 S1 89.24(11)
C53 Fe2 S3 91.28(11)
C53 Fe2 P3 91.08(10)
Fe2 Fe1 H 36.8(11)
S2 Fe1 Fe2 55.60(2)
S2 Fe1 H 77.0(11)
S1 Fe1 Fe2 54.20(2)
S1 Fe1 H 82.0(10)
S1 Fe1 S2 84.18(3)
P2 Fe1 Fe2 119.06(3)
P2 Fe1 H 91.5(10)
P2 Fe1 S2 92.29(3)
P2 Fe1 S1 173.20(3)
P2 Fe1 P1 87.01(3)
P1 Fe1 Fe2 114.63(3)
P1 Fe1 H 91.0(11)
P1 Fe1 S2 167.97(3)
P1 Fe1 S1 95.23(3)
C31 Fe1 Fe2 138.86(10)
C31 Fe1 H 175.7(11)
C31 Fe1 S2 100.45(11)
C31 Fe1 S1 94.30(10)
C31 Fe1 P2 92.06(10)
C31 Fe1 P1 91.58(12)
Fe1 S2 Fe2 70.12(3)
C34 S2 Fe2 115.68(11)
C34 S2 Fe1 108.97(13)
Fe2 S1 Fe1 71.14(3)
C32 S1 Fe2 116.77(12)
C32 S1 Fe1 106.94(11)
C54 S3 Fe2 110.37(12)
C40 S3 Fe2 104.89(11)
C40 S3 C54 99.39(15)
C2 P2 Fe1 109.48(10)
C2 P2 C13 102.70(14)
C2 P2 C7 103.18(15)
C13 P2 Fe1 114.46(10)
C7 P2 Fe1 118.59(9)
C7 P2 C13 106.72(14)
C19 P1 Fe1 112.97(11)
C19 P1 C1 104.77(14)
C19 P1 C25 107.45(15)
C1 P1 Fe1 109.34(11)
C25 P1 Fe1 119.75(11)
C25 P1 C1 100.95(14)
C35 P3 Fe2 104.27(10)
C35 P3 C47 103.59(14)
C35 P3 C41 100.76(14)
C47 P3 Fe2 122.55(11)
C47 P3 C41 104.77(14)
C41 P3 Fe2 117.77(10)
C1 C2 P2 117.1(2)
C3 C2 P2 124.0(3)
C3 C2 C1 118.9(3)
H43A C43 H43B 107.9
C42 C43 H43A 109.2
C42 C43 H43B 109.2
C44 C43 H43A 109.2
C44 C43 H43B 109.2
C44 C43 C42 111.9(3)
C20 C19 P1 119.9(3)
C24 C19 P1 121.6(3)
C24 C19 C20 117.8(3)
C2 C1 P1 116.0(2)
C6 C1 P1 123.8(2)
C6 C1 C2 120.1(3)
C35 C36 H36 119.5
C37 C36 H36 119.5
C37 C36 C35 120.9(3)
C19 C20 H20 119.5
C21 C20 C19 121.1(3)
C21 C20 H20 119.5
C22 C23 H23 119.8
C22 C23 C24 120.4(4)
C24 C23 H23 119.8
C26 C25 P1 123.7(3)
C26 C25 C30 119.5(3)
C30 C25 P1 116.7(3)
H49A C49 H49B 108.0
C50 C49 H49A 109.3
C50 C49 H49B 109.3
C50 C49 C48 111.6(3)
C48 C49 H49A 109.3
C48 C49 H49B 109.3
C43 C42 H42A 109.5
C43 C42 H42B 109.5
C43 C42 C41 110.6(3)
H42A C42 H42B 108.1
C41 C42 H42A 109.5
C41 C42 H42B 109.5
C23 C22 H22 120.0
C23 C22 C21 120.1(4)
C21 C22 H22 120.0
C36 C35 P3 125.8(2)
C36 C35 C40 117.7(3)
C40 C35 P3 116.3(2)
C14 C13 P2 123.5(2)
C18 C13 P2 118.4(3)
C18 C13 C14 117.7(3)
P3 C47 H47 106.3
C52 C47 P3 114.4(2)
C52 C47 H47 106.3
C52 C47 C48 110.9(3)
C48 C47 P3 112.0(2)
C48 C47 H47 106.3
C11 C10 H10 120.3
C11 C10 C9 119.3(3)
C9 C10 H10 120.3
C9 C8 H8 119.4
C9 C8 C7 121.2(3)
C7 C8 H8 119.4
O1 C31 Fe1 177.1(3)
S3 C54 H54A 109.5
S3 C54 H54B 109.5
S3 C54 H54C 109.5
H54A C54 H54B 109.5
H54A C54 H54C 109.5
H54B C54 H54C 109.5
C26 C27 H27 119.3
C28 C27 H27 119.3
C28 C27 C26 121.5(4)
C49 C50 H50A 109.5
C49 C50 H50B 109.5
H50A C50 H50B 108.1
C51 C50 C49 110.8(3)
C51 C50 H50A 109.5
C51 C50 H50B 109.5
C20 C21 C22 120.5(4)
C20 C21 H21 119.8
C22 C21 H21 119.8
H33A C33 H33B 107.4
C32 C33 H33A 108.2
C32 C33 H33B 108.2
C32 C33 C34 116.2(3)
C34 C33 H33A 108.2
C34 C33 H33B 108.2
P3 C41 H41 106.9
C42 C41 P3 114.5(2)
C42 C41 H41 106.9
C42 C41 C46 108.2(3)
C46 C41 P3 112.9(2)
C46 C41 H41 106.9
S1 C32 H32A 108.1
S1 C32 H32B 108.1
C33 C32 S1 116.6(2)
C33 C32 H32A 108.1
C33 C32 H32B 108.1
H32A C32 H32B 107.3
O2 C53 Fe2 177.3(3)
C6 C5 H5 119.8
C6 C5 C4 120.3(3)
C4 C5 H5 119.8
H45A C45 H45B 107.9
C46 C45 H45A 109.2
C46 C45 H45B 109.2
C44 C45 H45A 109.2
C44 C45 H45B 109.2
C44 C45 C46 111.8(3)
C41 C46 H46A 109.5
C41 C46 H46B 109.5
C45 C46 C41 110.8(3)
C45 C46 H46A 109.5
C45 C46 H46B 109.5
H46A C46 H46B 108.1
C10 C11 H11 119.5
C10 C11 C12 121.0(3)
C12 C11 H11 119.5
S2 C34 H34A 108.1
S2 C34 H34B 108.1
C33 C34 S2 116.6(2)
C33 C34 H34A 108.1
C33 C34 H34B 108.1
H34A C34 H34B 107.3
C16 C17 H17 119.7
C16 C17 C18 120.5(3)
C18 C17 H17 119.7
C47 C52 H52A 109.5
C47 C52 H52B 109.5
C47 C52 C51 110.6(3)
H52A C52 H52B 108.1
C51 C52 H52A 109.5
C51 C52 H52B 109.5
C10 C9 H9 119.9
C8 C9 C10 120.3(4)
C8 C9 H9 119.9
C1 C6 H6 120.1
C5 C6 C1 119.8(3)
C5 C6 H6 120.1
C50 C51 C52 111.3(3)
C50 C51 H51A 109.4
C50 C51 H51B 109.4
C52 C51 H51A 109.4
C52 C51 H51B 109.4
H51A C51 H51B 108.0
C2 C3 H3 120.0
C4 C3 C2 120.0(3)
C4 C3 H3 120.0
C25 C26 C27 118.7(4)
C25 C26 H26 120.7
C27 C26 H26 120.7
C11 C12 H12 119.8
C11 C12 C7 120.4(3)
C7 C12 H12 119.8
C43 C44 H44A 109.5
C43 C44 H44B 109.5
C45 C44 C43 110.8(3)
C45 C44 H44A 109.5
C45 C44 H44B 109.5
H44A C44 H44B 108.1
C28 C29 H29 120.6
C28 C29 C30 118.8(4)
C30 C29 H29 120.6
C38 C39 H39 120.4
C40 C39 H39 120.4
C40 C39 C38 119.3(3)
C8 C7 P2 121.2(2)
C12 C7 P2 120.8(3)
C12 C7 C8 117.7(3)
C13 C14 H14 119.5
C15 C14 C13 121.0(3)
C15 C14 H14 119.5
C17 C16 H16 120.4
C17 C16 C15 119.3(3)
C15 C16 H16 120.4
C36 C37 H37 119.8
C36 C37 C38 120.4(3)
C38 C37 H37 119.8
C14 C15 C16 120.4(4)
C14 C15 H15 119.8
C16 C15 H15 119.8
C39 C38 H38 120.0
C37 C38 C39 120.1(3)
C37 C38 H38 120.0
C27 C28 C29 120.4(4)
C27 C28 H28 119.8
C29 C28 H28 119.8
C5 C4 H4 119.6
C3 C4 C5 120.8(3)
C3 C4 H4 119.6
C13 C18 C17 121.0(4)
C13 C18 H18 119.5
C17 C18 H18 119.5
C49 C48 H48A 109.5
C49 C48 H48B 109.5
C47 C48 C49 110.5(3)
C47 C48 H48A 109.5
C47 C48 H48B 109.5
H48A C48 H48B 108.1
C35 C40 S3 117.4(2)
C39 C40 S3 120.9(2)
C39 C40 C35 121.6(3)
C19 C24 H24 119.9
C23 C24 C19 120.2(3)
C23 C24 H24 119.9
C25 C30 H30 119.5
C29 C30 C25 121.1(4)
C29 C30 H30 119.5
Cl2 C55 Cl1 111.7(4)
Cl2 C55 H55A 109.3
Cl2 C55 H55B 109.3
Cl1 C55 H55A 109.3
Cl1 C55 H55B 109.3
H55A C55 H55B 107.9
Cl3 C56 H56A 109.2
Cl3 C56 H56B 109.2
Cl4 C56 Cl3 112.2(3)
Cl4 C56 H56A 109.2
Cl4 C56 H56B 109.2
H56A C56 H56B 107.9
F4 B1 F2 104.3(5)
F4 B1 F1 111.7(6)
F3 B1 F2 107.9(6)
F3 B1 F4 113.2(5)
F3 B1 F1 112.2(5)
F1 B1 F2 106.9(4)

loop_
_geom_bond_atom_site_label_1
_geom_bond_atom_site_label_2
_geom_bond_distance
Fe2 H 1.63(3)
Fe2 Fe1 2.6219(6)
Fe2 S2 2.3004(8)
Fe2 S1 2.2471(9)
Fe2 S3 2.2681(9)
Fe2 P3 2.2434(9)
Fe2 C53 1.776(3)
Fe1 H 1.69(3)
Fe1 S2 2.2638(9)
Fe1 S1 2.2600(8)
Fe1 P2 2.2092(8)
Fe1 P1 2.2124(9)
Fe1 C31 1.757(3)
S2 C34 1.828(3)
S1 C32 1.835(3)
S3 C54 1.812(3)
S3 C40 1.795(3)
P2 C2 1.819(3)
P2 C13 1.830(3)
P2 C7 1.829(3)
P1 C19 1.817(3)
P1 C1 1.838(3)
P1 C25 1.827(3)
P3 C35 1.826(3)
P3 C47 1.861(3)
P3 C41 1.865(3)
O2 C53 1.138(4)
O1 C31 1.147(4)
C2 C1 1.409(4)
C2 C3 1.406(4)
C43 H43A 0.9700
C43 H43B 0.9700
C43 C42 1.527(5)
C43 C44 1.520(5)
C19 C20 1.399(5)
C19 C24 1.397(5)
C1 C6 1.393(5)
C36 H36 0.9300
C36 C35 1.397(4)
C36 C37 1.376(5)
C20 H20 0.9300
C20 C21 1.370(5)
C23 H23 0.9300
C23 C22 1.364(6)
C23 C24 1.395(5)
C25 C26 1.386(5)
C25 C30 1.392(5)
C49 H49A 0.9700
C49 H49B 0.9700
C49 C50 1.524(6)
C49 C48 1.528(4)
C42 H42A 0.9700
C42 H42B 0.9700
C42 C41 1.531(4)
C22 H22 0.9300
C22 C21 1.375(6)
C35 C40 1.398(4)
C13 C14 1.393(5)
C13 C18 1.385(5)
C47 H47 0.9800
C47 C52 1.525(4)
C47 C48 1.528(5)
C10 H10 0.9300
C10 C11 1.373(6)
C10 C9 1.379(5)
C8 H8 0.9300
C8 C9 1.376(5)
C8 C7 1.398(5)
C54 H54A 0.9600
C54 H54B 0.9600
C54 H54C 0.9600
C27 H27 0.9300
C27 C26 1.404(5)
C27 C28 1.357(7)
C50 H50A 0.9700
C50 H50B 0.9700
C50 C51 1.519(6)
C21 H21 0.9300
C33 H33A 0.9700
C33 H33B 0.9700
C33 C32 1.504(5)
C33 C34 1.512(5)
C41 H41 0.9800
C41 C46 1.534(4)
C32 H32A 0.9700
C32 H32B 0.9700
C5 H5 0.9300
C5 C6 1.381(5)
C5 C4 1.386(5)
C45 H45A 0.9700
C45 H45B 0.9700
C45 C46 1.531(5)
C45 C44 1.509(5)
C46 H46A 0.9700
C46 H46B 0.9700
C11 H11 0.9300
C11 C12 1.382(5)
C34 H34A 0.9700
C34 H34B 0.9700
C17 H17 0.9300
C17 C16 1.367(6)
C17 C18 1.390(5)
C52 H52A 0.9700
C52 H52B 0.9700
C52 C51 1.538(4)
C9 H9 0.9300
C6 H6 0.9300
C51 H51A 0.9700
C51 H51B 0.9700
C3 H3 0.9300
C3 C4 1.374(5)
C26 H26 0.9300
C12 H12 0.9300
C12 C7 1.395(4)
C44 H44A 0.9700
C44 H44B 0.9700
C29 H29 0.9300
C29 C28 1.389(6)
C29 C30 1.390(5)
C39 H39 0.9300
C39 C38 1.390(5)
C39 C40 1.378(4)
C14 H14 0.9300
C14 C15 1.380(5)
C16 H16 0.9300
C16 C15 1.382(5)
C37 H37 0.9300
C37 C38 1.378(5)
C15 H15 0.9300
C38 H38 0.9300
C28 H28 0.9300
C4 H4 0.9300
C18 H18 0.9300
C48 H48A 0.9700
C48 H48B 0.9700
C24 H24 0.9300
C30 H30 0.9300
Cl2 C55 1.705(7)
Cl1 C55 1.744(7)
C55 H55A 0.9700
C55 H55B 0.9700
Cl3 C56 1.725(6)
Cl4 C56 1.725(5)
C56 H56A 0.9700
C56 H56B 0.9700
F2 B1 1.391(7)
F4 B1 1.337(7)
F3 B1 1.328(7)
F1 B1 1.371(7)
